data_7002609
loop_
_publ_author_name
'Strong, Elizabeth T. J.'
'Price, Jacquelyn T.'
'Jones, Nathan D.'

_publ_section_title
;
 Modular syntheses of chiral and achiral C,N-chelated
 Pd(ii)-pyridinylidenes
;
_journal_issue 42
_journal_name_full 'Dalton Transactions'
_journal_page_first 9123
_journal_paper_doi 10.1039/b915085d
_journal_year 2009
_chemical_absolute_configuration ad
_chemical_formula_sum 'C29 H30 F6 N6 O6 Pd S2'
_chemical_formula_weight 843.11
_chemical_name_systematic
;
?
;
_space_group_IT_number 19
_symmetry_cell_setting orthorhombic
_symmetry_space_group_name_Hall 'P 2ac 2ab'
_symmetry_space_group_name_H-M 'P 21 21 21'
_atom_sites_solution_hydrogens geom
_atom_sites_solution_primary direct
_atom_sites_solution_secondary difmap
_audit_creation_method SHELXL-97
_cell_angle_alpha 90.00
_cell_angle_beta 90.00
_cell_angle_gamma 90.00
_cell_formula_units_Z 4
_cell_length_a 12.968(3)
_cell_length_b 13.049(3)
_cell_length_c 22.681(5)
_cell_measurement_reflns_used 55219
_cell_measurement_temperature 150(2)
_cell_measurement_theta_max 27.48
_cell_measurement_theta_min 2.04
_cell_volume 3838.1(15)
_computing_cell_refinement 'Bruker SMART (Bruker, 1997)'
_computing_data_collection 'Bruker SMART (Bruker, 1997)'
_computing_data_reduction 'Bruker SMART (Bruker, 1997)'
_computing_molecular_graphics 'Bruker SMART (Bruker, 1997)'
_computing_publication_material 'Bruker SMART (Bruker, 1997)'
_computing_structure_refinement 'SHELXL-97 (Sheldrick, 1997)'
_computing_structure_solution 'SHELXS-97 (Sheldrick, 1990)'
_diffrn_ambient_temperature 150(2)
_diffrn_measured_fraction_theta_full .999
_diffrn_measured_fraction_theta_max .999
_diffrn_measurement_device_type 'Bruker PLATFORM diffractometer/SMART 1000 CCD area detector'
_diffrn_measurement_method '\w scans'
_diffrn_radiation_monochromator graphite
_diffrn_radiation_source 'fine-focus sealed tube'
_diffrn_radiation_type MoK\a
_diffrn_radiation_wavelength 0.71073
_diffrn_reflns_av_R_equivalents 0.0000
_diffrn_reflns_av_sigmaI/netI 0.0293
_diffrn_reflns_limit_h_max 16
_diffrn_reflns_limit_h_min -16
_diffrn_reflns_limit_k_max 16
_diffrn_reflns_limit_k_min -16
_diffrn_reflns_limit_l_max 29
_diffrn_reflns_limit_l_min -29
_diffrn_reflns_number 8748
_diffrn_reflns_theta_full 27.48
_diffrn_reflns_theta_max 27.48
_diffrn_reflns_theta_min 2.21
_exptl_absorpt_coefficient_mu 0.667
_exptl_absorpt_correction_T_max 0.8951
_exptl_absorpt_correction_T_min 0.7024
_exptl_absorpt_correction_type multi-scan
_exptl_absorpt_process_details 'SADABS (Sheldrick, 1996)'
_exptl_crystal_colour yellow
_exptl_crystal_density_diffrn 1.459
_exptl_crystal_density_method 'not measured'
_exptl_crystal_description needle/plate
_exptl_crystal_F_000 1704
_exptl_crystal_size_max 0.57
_exptl_crystal_size_mid 0.47
_exptl_crystal_size_min 0.17
_refine_diff_density_max .616
_refine_diff_density_min -.988
_refine_diff_density_rms .109
_refine_ls_abs_structure_details 'Flack H D (1983), Acta Cryst. A39, 876-881'
_refine_ls_abs_structure_Flack -0.01(3)
_refine_ls_extinction_method none
_refine_ls_goodness_of_fit_ref 1.085
_refine_ls_hydrogen_treatment constr
_refine_ls_matrix_type full
_refine_ls_number_parameters 483
_refine_ls_number_reflns 8748
_refine_ls_number_restraints 0
_refine_ls_restrained_S_all 1.085
_refine_ls_R_factor_all 0.0588
_refine_ls_R_factor_gt 0.0508
_refine_ls_shift/su_max 0.042
_refine_ls_shift/su_mean 0.001
_refine_ls_structure_factor_coef Fsqd
_refine_ls_weighting_details 'calc w=1/[\s^2^(Fo^2^)+(0.0805P)^2^+4.7287P] where P=(Fo^2^+2Fc^2^)/3'
_refine_ls_weighting_scheme calc
_refine_ls_wR_factor_gt 0.1325
_refine_ls_wR_factor_ref 0.1393
_reflns_number_gt 7888
_reflns_number_total 8748
_reflns_threshold_expression >2sigma(I)
_cod_data_source_file b915085d.txt
_cod_data_source_block 7
_cod_original_cell_volume 3838.0(13)
_cod_database_code 7002609

loop_
_symmetry_equiv_pos_as_xyz
'x, y, z'
'-x+1/2, -y, z+1/2'
'-x, y+1/2, -z+1/2'
'x+1/2, -y+1/2, -z'

loop_
_atom_site_label
_atom_site_type_symbol
_atom_site_fract_x
_atom_site_fract_y
_atom_site_fract_z
_atom_site_U_iso_or_equiv
_atom_site_adp_type
_atom_site_occupancy
_atom_site_symmetry_multiplicity
_atom_site_calc_flag
_atom_site_refinement_flags
_atom_site_disorder_assembly
_atom_site_disorder_group
Pd1 Pd 0.39316(2) 1.87253(2) 0.211825(14) 0.03137(10) Uani 1 1 d . . .
C10 C 0.5728(7) 0.4788(7) -0.0076(3) 0.074(2) Uani 1 1 d . . .
F3 F 0.4716(5) 0.4828(5) -0.0186(3) 0.122(2) Uani 1 1 d . . .
F2 F 0.6150(6) 0.4371(4) -0.0519(2) 0.125(2) Uani 1 1 d . . .
F1 F 0.5883(7) 0.4185(4) 0.0389(2) 0.134(3) Uani 1 1 d . . .
S1 S 0.62157(11) 0.60661(10) 0.00873(6) 0.0445(3) Uani 1 1 d . . .
O3 O 0.7262(3) 0.5896(4) 0.0235(2) 0.0643(12) Uani 1 1 d . . .
O2 O 0.5605(4) 0.6372(4) 0.0573(2) 0.0743(14) Uani 1 1 d . . .
O1 O 0.6104(5) 0.6600(5) -0.0454(2) 0.0933(18) Uani 1 1 d . . .
S2 S 0.79579(9) 1.73432(10) 0.25010(6) 0.0403(3) Uani 1 1 d . . .
O4 O 0.8852(3) 1.7843(3) 0.22688(18) 0.0537(9) Uani 1 1 d . . .
O5 O 0.7336(3) 1.7981(3) 0.2874(2) 0.0580(10) Uani 1 1 d . . .
O6 O 0.7400(3) 1.6729(3) 0.2086(2) 0.0510(9) Uani 1 1 d . . .
C50 C 0.8480(4) 1.6403(5) 0.3008(3) 0.0556(15) Uani 1 1 d . . .
F4 F 0.9093(3) 1.5739(3) 0.2727(2) 0.0841(14) Uani 1 1 d . . .
F5 F 0.7737(3) 1.5874(3) 0.3271(2) 0.0789(13) Uani 1 1 d . . .
F6 F 0.9055(3) 1.6856(3) 0.34237(17) 0.0725(11) Uani 1 1 d . . .
N4 N 0.4517(3) 1.9561(3) 0.27911(17) 0.0313(8) Uani 1 1 d . . .
C31 C 0.2660(3) 1.8849(3) 0.2615(2) 0.0322(9) Uani 1 1 d . . .
C18 C 0.4871(3) 2.1385(3) 0.2163(2) 0.0384(10) Uani 1 1 d . . .
H18A H 0.4246 2.1331 0.2380 0.046 Uiso 1 1 calc R . .
C35 C 0.0943(4) 1.8616(4) 0.2942(2) 0.0443(11) Uani 1 1 d . . .
H35A H 0.0270 1.8364 0.2861 0.053 Uiso 1 1 calc R . .
N1 N 0.5341(3) 1.8617(3) 0.16798(17) 0.0363(8) Uani 1 1 d . . .
C11 C 0.7553(4) 2.0300(4) 0.2143(3) 0.0448(11) Uani 1 1 d . . .
H11A H 0.7526 1.9813 0.2454 0.054 Uiso 1 1 calc R . .
C23 C 0.3886(4) 1.9772(3) 0.3202(2) 0.0358(9) Uani 1 1 d . . .
H23A H 0.4087 2.0171 0.3533 0.043 Uiso 1 1 calc R . .
C201 C 0.5591(3) 1.9933(4) 0.2774(2) 0.0322(9) Uani 1 1 d . . .
H20A H 0.6035 1.9342 0.2656 0.039 Uiso 1 1 calc R . .
C15 C 0.6725(4) 2.1595(4) 0.1532(2) 0.0424(12) Uani 1 1 d . . .
C20 C 0.6663(4) 2.0869(4) 0.2003(2) 0.0362(10) Uani 1 1 d . . .
N3 N 0.1694(3) 1.8486(3) 0.2536(2) 0.0405(9) Uani 1 1 d . . .
C41 C 0.6064(4) 1.8500(4) 0.1415(2) 0.0398(10) Uani 1 1 d . . .
C17 C 0.4958(4) 2.2105(4) 0.1701(3) 0.0457(12) Uani 1 1 d . . .
H17A H 0.4387 2.2530 0.1607 0.055 Uiso 1 1 calc R . .
C43 C 0.3270(4) 1.7506(4) 0.0993(2) 0.0386(10) Uani 1 1 d . . .
C34 C 0.1126(4) 1.9101(4) 0.3465(2) 0.0444(11) Uani 1 1 d . . .
H34A H 0.0597 1.9157 0.3753 0.053 Uiso 1 1 calc R . .
N2 N 0.3391(3) 1.7933(3) 0.14135(19) 0.0377(9) Uani 1 1 d . . .
C16 C 0.5832(4) 2.2195(4) 0.1396(3) 0.0463(13) Uani 1 1 d . . .
H16A H 0.5864 2.2671 0.1080 0.056 Uiso 1 1 calc R . .
C33 C 0.2096(4) 1.9509(4) 0.3570(2) 0.0444(12) Uani 1 1 d . . .
H33A H 0.2240 1.9870 0.3925 0.053 Uiso 1 1 calc R . .
C19 C 0.5703(4) 2.0753(4) 0.2301(2) 0.0332(9) Uani 1 1 d . . .
C12 C 0.8458(4) 2.0436(5) 0.1840(3) 0.0580(16) Uani 1 1 d . . .
H12A H 0.9050 2.0047 0.1944 0.070 Uiso 1 1 calc R . .
C14 C 0.7654(5) 2.1715(5) 0.1215(3) 0.0564(16) Uani 1 1 d . . .
H14A H 0.7687 2.2182 0.0894 0.068 Uiso 1 1 calc R . .
C44 C 0.3123(5) 1.6938(4) 0.0449(2) 0.0487(13) Uani 1 1 d . . .
H44A H 0.3693 1.6454 0.0397 0.073 Uiso 1 1 calc R . .
H44B H 0.3106 1.7416 0.0116 0.073 Uiso 1 1 calc R . .
H44C H 0.2470 1.6561 0.0468 0.073 Uiso 1 1 calc R . .
C13 C 0.8516(5) 2.1153(5) 0.1371(3) 0.0615(17) Uani 1 1 d . . .
H13A H 0.9146 2.1248 0.1165 0.074 Uiso 1 1 calc R . .
C42 C 0.7008(4) 1.8369(5) 0.1072(3) 0.0505(14) Uani 1 1 d . . .
H42A H 0.6997 1.8834 0.0733 0.076 Uiso 1 1 calc R . .
H42B H 0.7053 1.7660 0.0933 0.076 Uiso 1 1 calc R . .
H42C H 0.7606 1.8525 0.1321 0.076 Uiso 1 1 calc R . .
C22 C 0.5970(4) 2.0303(4) 0.3378(2) 0.0438(11) Uani 1 1 d . . .
H22A H 0.5889 1.9751 0.3668 0.066 Uiso 1 1 calc R . .
H22B H 0.5564 2.0899 0.3502 0.066 Uiso 1 1 calc R . .
H22C H 0.6699 2.0495 0.3351 0.066 Uiso 1 1 calc R . .
C36 C 0.1402(5) 1.7912(7) 0.2001(4) 0.086(3) Uani 1 1 d . . .
H36A H 0.0674 1.7717 0.2025 0.129 Uiso 1 1 calc R . .
H36B H 0.1828 1.7294 0.1969 0.129 Uiso 1 1 calc R . .
H36C H 0.1511 1.8344 0.1653 0.129 Uiso 1 1 calc R . .
C32 C 0.2850(3) 1.9377(4) 0.3143(2) 0.0331(9) Uani 1 1 d . . .
N6 N 0.1175(6) 1.5699(6) 0.1340(4) 0.090(2) Uani 1 1 d . . .
C400 C 0.0456(6) 1.6088(6) 0.1156(3) 0.0677(19) Uani 1 1 d . . .
C401 C -0.0463(6) 1.6613(7) 0.0943(4) 0.076(2) Uani 1 1 d . . .
H40A H -0.0943 1.6717 0.1272 0.113 Uiso 1 1 calc R . .
H40B H -0.0797 1.6196 0.0639 0.113 Uiso 1 1 calc R . .
H40C H -0.0268 1.7278 0.0777 0.113 Uiso 1 1 calc R . .
N7 N 0.8497(12) -0.0155(11) 0.5051(5) 0.059(4) Uani 0.40 1 d P A 1
C601 C 0.8248(10) -0.0790(8) 0.4778(5) 0.032(2) Uani 0.40 1 d P A 1
C600 C 0.8055(13) -0.1579(10) 0.4431(6) 0.048(3) Uani 0.40 1 d P A 1
H60A H 0.7312 -0.1716 0.4427 0.072 Uiso 0.40 1 calc PR A 1
H60B H 0.8422 -0.2184 0.4578 0.072 Uiso 0.40 1 calc PR A 1
H60C H 0.8288 -0.1423 0.4029 0.072 Uiso 0.40 1 calc PR A 1
N5 N 1.0929(10) -0.1787(9) 0.4885(5) 0.079(3) Uani 0.60 1 d P B 2
C500 C 1.0966(8) -0.1134(8) 0.5208(4) 0.049(2) Uani 0.60 1 d P B 2
C501 C 1.0961(9) -0.0301(7) 0.5621(4) 0.056(3) Uani 0.60 1 d P B 2
H50A H 1.1625 0.0057 0.5605 0.085 Uiso 0.60 1 calc PR B 2
H50B H 1.0849 -0.0568 0.6020 0.085 Uiso 0.60 1 calc PR B 2
H50C H 1.0406 0.0177 0.5520 0.085 Uiso 0.60 1 calc PR B 2

loop_
_atom_site_aniso_label
_atom_site_aniso_U_11
_atom_site_aniso_U_22
_atom_site_aniso_U_33
_atom_site_aniso_U_23
_atom_site_aniso_U_13
_atom_site_aniso_U_12
Pd1 0.02624(14) 0.03171(15) 0.03615(16) -0.00375(14) -0.00078(14) -0.00215(13)
C10 0.094(6) 0.079(5) 0.050(4) -0.010(4) -0.002(4) -0.014(4)
F3 0.095(4) 0.140(5) 0.132(5) -0.045(4) -0.023(4) -0.045(4)
F2 0.197(7) 0.093(3) 0.084(3) -0.043(3) 0.014(4) 0.004(4)
F1 0.255(9) 0.058(3) 0.091(4) 0.013(3) -0.022(5) -0.050(4)
S1 0.0447(7) 0.0469(7) 0.0420(6) 0.0061(5) -0.0020(5) -0.0023(5)
O3 0.048(2) 0.070(3) 0.075(3) 0.009(2) -0.008(2) 0.010(2)
O2 0.063(3) 0.083(3) 0.077(3) -0.028(3) 0.015(2) -0.012(3)
O1 0.105(4) 0.097(4) 0.078(3) 0.047(3) -0.020(3) -0.024(4)
S2 0.0284(5) 0.0426(6) 0.0498(7) -0.0004(5) -0.0023(5) -0.0036(5)
O4 0.0333(18) 0.065(2) 0.063(2) 0.0073(18) -0.0006(18) -0.0172(18)
O5 0.045(2) 0.054(2) 0.075(3) -0.008(2) 0.007(2) 0.0031(17)
O6 0.0377(18) 0.059(2) 0.057(2) -0.005(2) -0.0115(19) -0.0104(16)
C50 0.042(3) 0.058(4) 0.067(4) 0.003(3) -0.013(3) -0.010(3)
F4 0.067(3) 0.062(2) 0.124(4) -0.018(2) -0.026(3) 0.024(2)
F5 0.075(3) 0.079(3) 0.083(3) 0.033(2) -0.011(2) -0.022(2)
F6 0.067(3) 0.084(3) 0.066(2) 0.001(2) -0.028(2) -0.008(2)
N4 0.0252(17) 0.0345(18) 0.034(2) -0.0038(15) -0.0019(15) -0.0025(14)
C31 0.030(2) 0.027(2) 0.039(2) -0.0014(18) 0.0026(17) -0.0006(18)
C18 0.031(2) 0.034(2) 0.050(3) -0.005(2) 0.003(2) -0.0041(18)
C35 0.029(2) 0.045(3) 0.059(3) -0.001(2) 0.007(2) -0.003(2)
N1 0.0280(17) 0.043(2) 0.0376(19) -0.0072(18) 0.0024(15) -0.0032(17)
C11 0.034(2) 0.043(3) 0.058(3) -0.010(3) 0.009(3) -0.005(2)
C23 0.032(2) 0.036(2) 0.040(2) -0.0022(18) -0.005(2) -0.001(2)
C201 0.0241(19) 0.038(2) 0.035(2) -0.0065(18) -0.0020(17) -0.0116(17)
C15 0.040(3) 0.039(3) 0.048(3) -0.008(2) 0.009(2) -0.012(2)
C20 0.031(2) 0.036(2) 0.043(3) -0.0105(19) 0.0076(19) -0.0111(18)
N3 0.0287(18) 0.043(2) 0.050(2) -0.0134(18) 0.0032(18) -0.0091(16)
C41 0.035(2) 0.046(3) 0.038(2) -0.0074(18) 0.000(2) -0.002(2)
C17 0.041(3) 0.039(3) 0.058(3) 0.005(2) -0.004(3) -0.002(2)
C43 0.038(2) 0.041(3) 0.037(3) -0.001(2) -0.005(2) 0.000(2)
C34 0.033(2) 0.049(3) 0.052(3) 0.001(2) 0.009(2) 0.000(2)
N2 0.032(2) 0.041(2) 0.040(2) -0.0047(18) -0.0055(17) -0.0013(17)
C16 0.055(3) 0.038(3) 0.046(3) 0.003(2) -0.001(2) -0.010(2)
C33 0.038(3) 0.052(3) 0.043(3) -0.004(2) 0.005(2) -0.002(2)
C19 0.028(2) 0.034(2) 0.038(2) -0.0052(18) 0.0018(17) -0.0022(17)
C12 0.030(3) 0.059(4) 0.085(4) -0.019(3) 0.013(3) -0.005(2)
C14 0.058(4) 0.058(3) 0.053(3) -0.013(3) 0.018(3) -0.026(3)
C44 0.061(3) 0.052(3) 0.034(3) -0.011(2) -0.012(2) 0.008(3)
C13 0.043(3) 0.065(4) 0.076(4) -0.023(3) 0.027(3) -0.021(3)
C42 0.036(3) 0.071(4) 0.045(3) -0.008(3) 0.011(2) -0.002(2)
C22 0.037(3) 0.054(3) 0.041(2) -0.008(2) -0.004(2) -0.009(2)
C36 0.044(3) 0.126(7) 0.089(5) -0.066(5) 0.006(3) -0.025(4)
C32 0.028(2) 0.032(2) 0.039(2) 0.0009(19) 0.0012(18) -0.0017(17)
N6 0.065(4) 0.094(5) 0.111(6) -0.016(4) -0.007(4) 0.002(4)
C400 0.052(4) 0.076(5) 0.074(4) -0.013(4) 0.001(3) -0.016(3)
C401 0.055(4) 0.100(6) 0.072(5) 0.008(4) -0.009(3) -0.015(4)
N7 0.084(10) 0.052(8) 0.042(6) 0.022(6) 0.011(6) 0.024(7)
C601 0.052(7) 0.019(5) 0.026(5) 0.004(4) 0.020(5) 0.014(5)
C600 0.068(9) 0.038(6) 0.037(6) -0.002(5) 0.006(6) -0.010(6)
N5 0.087(8) 0.089(7) 0.062(6) 0.001(5) 0.023(6) 0.023(6)
C500 0.060(6) 0.056(5) 0.032(4) 0.000(4) 0.017(4) 0.013(5)
C501 0.078(7) 0.050(5) 0.041(4) -0.012(4) 0.025(5) -0.019(5)

loop_
_atom_type_symbol
_atom_type_description
_atom_type_scat_dispersion_real
_atom_type_scat_dispersion_imag
_atom_type_scat_source
C C .0033 .0016 'International Tables Vol C Tables 4.2.6.8 and 6.1.1.4'
H H .0000 .0000 'International Tables Vol C Tables 4.2.6.8 and 6.1.1.4'
N N .0061 .0033 'International Tables Vol C Tables 4.2.6.8 and 6.1.1.4'
Pd Pd -.9988 1.0072 'International Tables Vol C Tables 4.2.6.8 and 6.1.1.4'
S S .1246 .1234 'International Tables Vol C Tables 4.2.6.8 and 6.1.1.4'
F F .0171 .0103 'International Tables Vol C Tables 4.2.6.8 and 6.1.1.4'
O O .0106 .0060 'International Tables Vol C Tables 4.2.6.8 and 6.1.1.4'

loop_
_geom_angle_atom_site_label_1
_geom_angle_atom_site_label_2
_geom_angle_atom_site_label_3
_geom_angle
_geom_angle_site_symmetry_1
_geom_angle_site_symmetry_3
_geom_angle_publ_flag
C31 Pd1 N4 80.85(17) . . ?
C31 Pd1 N2 101.56(17) . . ?
N4 Pd1 N2 176.91(17) . . ?
C31 Pd1 N1 174.15(17) . . ?
N4 Pd1 N1 93.85(15) . . ?
N2 Pd1 N1 83.83(16) . . ?
F2 C10 F1 108.0(8) . . ?
F2 C10 F3 107.0(7) . . ?
F1 C10 F3 108.6(8) . . ?
F2 C10 S1 113.8(6) . . ?
F1 C10 S1 109.2(5) . . ?
F3 C10 S1 110.1(6) . . ?
O2 S1 O3 113.4(3) . . ?
O2 S1 O1 118.6(4) . . ?
O3 S1 O1 112.3(4) . . ?
O2 S1 C10 102.8(3) . . ?
O3 S1 C10 103.7(4) . . ?
O1 S1 C10 103.8(4) . . ?
O4 S2 O6 115.0(3) . . ?
O4 S2 O5 114.1(3) . . ?
O6 S2 O5 115.4(3) . . ?
O4 S2 C50 103.9(3) . . ?
O6 S2 C50 103.1(3) . . ?
O5 S2 C50 103.2(3) . . ?
F5 C50 F4 108.0(6) . . ?
F5 C50 F6 108.5(5) . . ?
F4 C50 F6 106.8(5) . . ?
F5 C50 S2 111.5(4) . . ?
F4 C50 S2 111.0(5) . . ?
F6 C50 S2 110.8(4) . . ?
C23 N4 C201 123.8(4) . . ?
C23 N4 Pd1 115.4(3) . . ?
C201 N4 Pd1 120.8(3) . . ?
N3 C31 C32 116.7(4) . . ?
N3 C31 Pd1 131.2(3) . . ?
C32 C31 Pd1 112.1(3) . . ?
C19 C18 C17 119.9(5) . . ?
C19 C18 H18A 120.0 . . ?
C17 C18 H18A 120.0 . . ?
N3 C35 C34 121.6(4) . . ?
N3 C35 H35A 119.2 . . ?
C34 C35 H35A 119.2 . . ?
C41 N1 Pd1 174.4(4) . . ?
C12 C11 C20 121.3(6) . . ?
C12 C11 H11A 119.4 . . ?
C20 C11 H11A 119.4 . . ?
N4 C23 C32 117.0(4) . . ?
N4 C23 H23A 121.5 . . ?
C32 C23 H23A 121.5 . . ?
N4 C201 C19 109.9(4) . . ?
N4 C201 C22 112.5(4) . . ?
C19 C201 C22 112.2(4) . . ?
N4 C201 H20A 107.3 . . ?
C19 C201 H20A 107.3 . . ?
C22 C201 H20A 107.3 . . ?
C14 C15 C20 120.1(6) . . ?
C14 C15 C16 121.4(5) . . ?
C20 C15 C16 118.5(5) . . ?
C11 C20 C19 123.5(5) . . ?
C11 C20 C15 118.2(5) . . ?
C19 C20 C15 118.3(5) . . ?
C31 N3 C35 122.3(4) . . ?
C31 N3 C36 121.7(4) . . ?
C35 N3 C36 116.0(4) . . ?
N1 C41 C42 178.9(6) . . ?
C16 C17 C18 120.7(5) . . ?
C16 C17 H17A 119.6 . . ?
C18 C17 H17A 119.6 . . ?
N2 C43 C44 179.1(6) . . ?
C35 C34 C33 119.1(5) . . ?
C35 C34 H34A 120.5 . . ?
C33 C34 H34A 120.5 . . ?
C43 N2 Pd1 167.6(4) . . ?
C17 C16 C15 121.9(5) . . ?
C17 C16 H16A 119.0 . . ?
C15 C16 H16A 119.0 . . ?
C34 C33 C32 118.1(5) . . ?
C34 C33 H33A 120.9 . . ?
C32 C33 H33A 120.9 . . ?
C18 C19 C20 120.5(4) . . ?
C18 C19 C201 120.0(4) . . ?
C20 C19 C201 119.5(4) . . ?
C11 C12 C13 120.4(6) . . ?
C11 C12 H12A 119.8 . . ?
C13 C12 H12A 119.8 . . ?
C13 C14 C15 120.0(6) . . ?
C13 C14 H14A 120.0 . . ?
C15 C14 H14A 120.0 . . ?
C43 C44 H44A 109.5 . . ?
C43 C44 H44B 109.5 . . ?
H44A C44 H44B 109.5 . . ?
C43 C44 H44C 109.5 . . ?
H44A C44 H44C 109.5 . . ?
H44B C44 H44C 109.5 . . ?
C14 C13 C12 120.0(5) . . ?
C14 C13 H13A 120.0 . . ?
C12 C13 H13A 120.0 . . ?
C41 C42 H42A 109.5 . . ?
C41 C42 H42B 109.5 . . ?
H42A C42 H42B 109.5 . . ?
C41 C42 H42C 109.5 . . ?
H42A C42 H42C 109.5 . . ?
H42B C42 H42C 109.5 . . ?
C201 C22 H22A 109.5 . . ?
C201 C22 H22B 109.5 . . ?
H22A C22 H22B 109.5 . . ?
C201 C22 H22C 109.5 . . ?
H22A C22 H22C 109.5 . . ?
H22B C22 H22C 109.5 . . ?
N3 C36 H36A 109.5 . . ?
N3 C36 H36B 109.5 . . ?
H36A C36 H36B 109.5 . . ?
N3 C36 H36C 109.5 . . ?
H36A C36 H36C 109.5 . . ?
H36B C36 H36C 109.5 . . ?
C33 C32 C31 122.2(4) . . ?
C33 C32 C23 123.1(5) . . ?
C31 C32 C23 114.6(4) . . ?
N6 C400 C401 177.5(9) . . ?
C400 C401 H40A 109.5 . . ?
C400 C401 H40B 109.5 . . ?
H40A C401 H40B 109.5 . . ?
C400 C401 H40C 109.5 . . ?
H40A C401 H40C 109.5 . . ?
H40B C401 H40C 109.5 . . ?
N7 C601 C600 173.6(16) . . ?
C601 C600 H60A 109.5 . . ?
C601 C600 H60B 109.5 . . ?
H60A C600 H60B 109.5 . . ?
C601 C600 H60C 109.5 . . ?
H60A C600 H60C 109.5 . . ?
H60B C600 H60C 109.5 . . ?
N5 C500 C501 177.3(13) . . ?
C500 C501 H50A 109.5 . . ?
C500 C501 H50B 109.5 . . ?
H50A C501 H50B 109.5 . . ?
C500 C501 H50C 109.5 . . ?
H50A C501 H50C 109.5 . . ?
H50B C501 H50C 109.5 . . ?

loop_
_geom_bond_atom_site_label_1
_geom_bond_atom_site_label_2
_geom_bond_distance
_geom_bond_site_symmetry_2
_geom_bond_publ_flag
Pd1 C31 2.004(4) . ?
Pd1 N4 2.024(4) . ?
Pd1 N2 2.028(4) . ?
Pd1 N1 2.086(4) . ?
C10 F2 1.267(9) . ?
C10 F1 1.330(9) . ?
C10 F3 1.338(10) . ?
C10 S1 1.821(8) . ?
S1 O2 1.415(5) . ?
S1 O3 1.416(5) . ?
S1 O1 1.419(5) . ?
S2 O4 1.431(4) . ?
S2 O6 1.433(4) . ?
S2 O5 1.435(4) . ?
S2 C50 1.812(6) . ?
C50 F5 1.328(7) . ?
C50 F4 1.338(8) . ?
C50 F6 1.340(7) . ?
N4 C23 1.271(6) . ?
N4 C201 1.474(5) . ?
C31 N3 1.351(6) . ?
C31 C32 1.403(7) . ?
C18 C19 1.393(7) . ?
C18 C17 1.412(7) . ?
C18 H18A 0.9500 . ?
C35 N3 1.352(6) . ?
C35 C34 1.366(8) . ?
C35 H35A 0.9500 . ?
N1 C41 1.123(6) . ?
C11 C12 1.372(8) . ?
C11 C20 1.409(7) . ?
C11 H11A 0.9500 . ?
C23 C32 1.446(6) . ?
C23 H23A 0.9500 . ?
C201 C19 1.522(7) . ?
C201 C22 1.534(6) . ?
C201 H20A 1.0000 . ?
C15 C14 1.411(8) . ?
C15 C20 1.430(7) . ?
C15 C16 1.431(8) . ?
C20 C19 1.426(6) . ?
N3 C36 1.476(7) . ?
C41 C42 1.460(7) . ?
C17 C16 1.334(8) . ?
C17 H17A 0.9500 . ?
C43 N2 1.116(6) . ?
C43 C44 1.452(7) . ?
C34 C33 1.386(8) . ?
C34 H34A 0.9500 . ?
C16 H16A 0.9500 . ?
C33 C32 1.386(7) . ?
C33 H33A 0.9500 . ?
C12 C13 1.418(10) . ?
C12 H12A 0.9500 . ?
C14 C13 1.383(10) . ?
C14 H14A 0.9500 . ?
C44 H44A 0.9800 . ?
C44 H44B 0.9800 . ?
C44 H44C 0.9800 . ?
C13 H13A 0.9500 . ?
C42 H42A 0.9800 . ?
C42 H42B 0.9800 . ?
C42 H42C 0.9800 . ?
C22 H22A 0.9800 . ?
C22 H22B 0.9800 . ?
C22 H22C 0.9800 . ?
C36 H36A 0.9800 . ?
C36 H36B 0.9800 . ?
C36 H36C 0.9800 . ?
N6 C400 1.142(10) . ?
C400 C401 1.456(11) . ?
C401 H40A 0.9800 . ?
C401 H40B 0.9800 . ?
C401 H40C 0.9800 . ?
N7 C601 1.084(19) . ?
C601 C600 1.320(17) . ?
C600 H60A 0.9800 . ?
C600 H60B 0.9800 . ?
C600 H60C 0.9800 . ?
N5 C500 1.125(14) . ?
C500 C501 1.435(12) . ?
C501 H50A 0.9800 . ?
C501 H50B 0.9800 . ?
C501 H50C 0.9800 . ?
